data_7003668
loop_
_publ_author_name
'B\"osing, Patrick'
'Willner, Alexander'
'Pape, Tania'
'Hepp, Alexander'
'Mitzel, Norbert W.'

_publ_section_title
;
 Structural diversity in bishydroxylamine complexes of gallium
;
_journal_issue 19
_journal_name_full 'Dalton Transactions'
_journal_page_first 2549
_journal_page_last 2556
_journal_paper_doi 10.1039/b718268f
_journal_year 2008
_chemical_formula_sum 'C14 H34 Ga2 N2 O2'
_chemical_formula_weight 401.87
_chemical_name_common
;
N,N'-Bis-oxo-N,N'-di-tert-butylethylenediamine
tetramethyldigallate
;
_chemical_name_systematic
;
1,4-Di-tert.-Butyl-2,2,5,5-tetramethyl-2,5-digalla
-3,6-dioxa-1,4-diazabicyclo[2,2,2]octane
;
_space_group_IT_number 15
_symmetry_cell_setting monoclinic
_symmetry_space_group_name_Hall '-C 2yc'
_symmetry_space_group_name_H-M 'C 1 2/c 1'
_atom_sites_solution_hydrogens geom
_atom_sites_solution_primary direct
_atom_sites_solution_secondary difmap
_audit_creation_method SHELXL-97
_cell_angle_alpha 90.00
_cell_angle_beta 93.90(3)
_cell_angle_gamma 90.00
_cell_formula_units_Z 4
_cell_length_a 14.896(3)
_cell_length_b 7.5020(15)
_cell_length_c 17.432(4)
_cell_measurement_reflns_used 2000
_cell_measurement_temperature 153(2)
_cell_measurement_theta_max 25.51
_cell_measurement_theta_min 4.72
_cell_volume 1943.5(7)
_computing_cell_refinement 'X-AREA (STOE 2003)'
_computing_data_collection 'STOE IPDS-1 software package'
_computing_data_reduction 'X-AREA (STOE 2003)'
_computing_molecular_graphics 'SHELXTL 5.01'
_computing_publication_material 'SHELXTL 5.01'
_computing_structure_refinement 'SHELXL-97 (Sheldrick, 1997)'
_computing_structure_solution 'SHELXS-97 (Sheldrick, 1990)'
_diffrn_ambient_temperature 153(2)
_diffrn_measured_fraction_theta_full 0.979
_diffrn_measured_fraction_theta_max 0.979
_diffrn_measurement_device_type 'STOE IPDS-1'
_diffrn_measurement_method '\phi scans'
_diffrn_radiation_monochromator graphite
_diffrn_radiation_source 'fine-focus sealed tube'
_diffrn_radiation_type MoK\a
_diffrn_radiation_wavelength 0.71073
_diffrn_reflns_av_R_equivalents 0.1254
_diffrn_reflns_av_sigmaI/netI 0.0632
_diffrn_reflns_limit_h_max 18
_diffrn_reflns_limit_h_min -18
_diffrn_reflns_limit_k_max 9
_diffrn_reflns_limit_k_min -9
_diffrn_reflns_limit_l_max 21
_diffrn_reflns_limit_l_min -21
_diffrn_reflns_number 11029
_diffrn_reflns_theta_full 25.51
_diffrn_reflns_theta_max 25.51
_diffrn_reflns_theta_min 4.72
_exptl_absorpt_coefficient_mu 2.776
_exptl_absorpt_correction_type none
_exptl_crystal_colour colourless
_exptl_crystal_density_diffrn 1.373
_exptl_crystal_density_method 'not measured'
_exptl_crystal_description block
_exptl_crystal_F_000 840
_exptl_crystal_size_max 0.4
_exptl_crystal_size_mid 0.3
_exptl_crystal_size_min 0.2
_refine_diff_density_max 0.346
_refine_diff_density_min -0.451
_refine_diff_density_rms 0.074
_refine_ls_extinction_method none
_refine_ls_goodness_of_fit_ref 1.241
_refine_ls_hydrogen_treatment noref
_refine_ls_matrix_type full
_refine_ls_number_parameters 96
_refine_ls_number_reflns 1770
_refine_ls_number_restraints 0
_refine_ls_restrained_S_all 1.241
_refine_ls_R_factor_all 0.0413
_refine_ls_R_factor_gt 0.0379
_refine_ls_shift/su_max 0.001
_refine_ls_shift/su_mean 0.000
_refine_ls_structure_factor_coef Fsqd
_refine_ls_weighting_details 'calc w=1/[\s^2^(Fo^2^)+(0.0107P)^2^+4.8729P] where P=(Fo^2^+2Fc^2^)/3'
_refine_ls_weighting_scheme calc
_refine_ls_wR_factor_gt 0.0912
_refine_ls_wR_factor_ref 0.0928
_reflns_number_gt 1657
_reflns_number_total 1770
_reflns_threshold_expression >2sigma(I)
_cod_data_source_file b718268f.txt
_cod_data_source_block ppp
_cod_depositor_comments
;
The following automatic conversions were performed:
'_symmetry_cell_setting' value 'Monoclinic' changed to 'monoclinic'
according to '/home/saulius/struct/CIF-dictionaries/cif_core.dic'
dictionary named 'cif_core.dic' version 2.4.1 from 2010-06-29.

Automatic conversion script
Id: cif_fix_enum 1527 2010-12-29 10:47:43Z saulius 
;
_cod_original_sg_symbol_H-M C2/c
_cod_database_code 7003668

loop_
_symmetry_equiv_pos_as_xyz
'x, y, z'
'-x, y, -z+1/2'
'x+1/2, y+1/2, z'
'-x+1/2, y+1/2, -z+1/2'
'-x, -y, -z'
'x, -y, z-1/2'
'-x+1/2, -y+1/2, -z'
'x+1/2, -y+1/2, z-1/2'

loop_
_atom_site_label
_atom_site_type_symbol
_atom_site_fract_x
_atom_site_fract_y
_atom_site_fract_z
_atom_site_U_iso_or_equiv
_atom_site_adp_type
_atom_site_occupancy
_atom_site_symmetry_multiplicity
_atom_site_calc_flag
_atom_site_refinement_flags
_atom_site_disorder_assembly
_atom_site_disorder_group
Ga1 Ga 0.55068(2) 0.60618(4) 0.84730(2) 0.02139(16) Uani 1 1 d . . .
O1 O 0.39893(16) 0.6167(3) 0.74984(14) 0.0239(5) Uani 1 1 d . . .
N1 N 0.43364(18) 0.7400(3) 0.80781(16) 0.0222(6) Uani 1 1 d . . .
C1 C 0.6242(3) 0.7541(6) 0.9210(2) 0.0398(9) Uani 1 1 d . . .
H1A H 0.6881 0.7291 0.9160 0.060 Uiso 1 1 calc R . .
H1B H 0.6088 0.7263 0.9735 0.060 Uiso 1 1 calc R . .
H1C H 0.6123 0.8804 0.9102 0.060 Uiso 1 1 calc R . .
C2 C 0.5243(3) 0.3520(5) 0.8630(3) 0.0368(9) Uani 1 1 d . . .
H2A H 0.5742 0.2796 0.8464 0.055 Uiso 1 1 calc R . .
H2B H 0.4688 0.3197 0.8328 0.055 Uiso 1 1 calc R . .
H2C H 0.5168 0.3302 0.9176 0.055 Uiso 1 1 calc R . .
C3 C 0.3584(2) 0.7686(5) 0.8623(2) 0.0316(8) Uani 1 1 d . . .
C4 C 0.4545(2) 0.9096(4) 0.7679(2) 0.0259(7) Uani 1 1 d . . .
H4A H 0.4536 1.0089 0.8052 0.031 Uiso 1 1 calc R . .
H4B H 0.4066 0.9324 0.7269 0.031 Uiso 1 1 calc R . .
C31 C 0.3938(3) 0.8883(6) 0.9288(3) 0.0441(10) Uani 1 1 d . . .
H31A H 0.3488 0.8955 0.9672 0.066 Uiso 1 1 calc R . .
H31B H 0.4055 1.0079 0.9092 0.066 Uiso 1 1 calc R . .
H31C H 0.4497 0.8381 0.9526 0.066 Uiso 1 1 calc R . .
C32 C 0.3344(3) 0.5873(6) 0.8946(3) 0.0468(11) Uani 1 1 d . . .
H32A H 0.2857 0.6015 0.9293 0.070 Uiso 1 1 calc R . .
H32B H 0.3873 0.5364 0.9231 0.070 Uiso 1 1 calc R . .
H32C H 0.3146 0.5075 0.8523 0.070 Uiso 1 1 calc R . .
C33 C 0.2761(3) 0.8518(7) 0.8199(3) 0.0547(13) Uani 1 1 d . . .
H33A H 0.2265 0.8554 0.8540 0.082 Uiso 1 1 calc R . .
H33B H 0.2584 0.7803 0.7744 0.082 Uiso 1 1 calc R . .
H33C H 0.2905 0.9733 0.8041 0.082 Uiso 1 1 calc R . .

loop_
_atom_site_aniso_label
_atom_site_aniso_U_11
_atom_site_aniso_U_22
_atom_site_aniso_U_33
_atom_site_aniso_U_23
_atom_site_aniso_U_13
_atom_site_aniso_U_12
Ga1 0.0240(2) 0.0196(2) 0.0203(2) 0.00225(14) -0.00070(15) -0.00240(13)
O1 0.0254(11) 0.0225(11) 0.0238(12) -0.0064(9) 0.0015(9) -0.0049(9)
N1 0.0266(14) 0.0184(12) 0.0217(14) -0.0039(11) 0.0038(11) -0.0034(10)
C1 0.040(2) 0.047(2) 0.032(2) 0.0003(17) -0.0069(17) -0.0058(17)
C2 0.043(2) 0.0232(17) 0.044(2) 0.0083(16) 0.0010(18) 0.0003(15)
C3 0.0300(18) 0.0352(19) 0.0307(19) -0.0032(15) 0.0107(15) 0.0042(15)
C4 0.0359(19) 0.0159(14) 0.0261(17) -0.0013(13) 0.0041(15) 0.0008(13)
C31 0.055(3) 0.047(2) 0.033(2) -0.0098(18) 0.0182(19) -0.0033(19)
C32 0.049(3) 0.041(2) 0.054(3) -0.002(2) 0.033(2) -0.0079(18)
C33 0.037(2) 0.076(3) 0.052(3) -0.001(2) 0.012(2) 0.020(2)

loop_
_atom_type_symbol
_atom_type_description
_atom_type_scat_dispersion_real
_atom_type_scat_dispersion_imag
_atom_type_scat_source
C C 0.0033 0.0016 'International Tables Vol C Tables 4.2.6.8 and 6.1.1.4'
H H 0.0000 0.0000 'International Tables Vol C Tables 4.2.6.8 and 6.1.1.4'
N N 0.0061 0.0033 'International Tables Vol C Tables 4.2.6.8 and 6.1.1.4'
O O 0.0106 0.0060 'International Tables Vol C Tables 4.2.6.8 and 6.1.1.4'
Ga Ga 0.2307 1.6083 'International Tables Vol C Tables 4.2.6.8 and 6.1.1.4'

loop_
_geom_angle_atom_site_label_1
_geom_angle_atom_site_label_2
_geom_angle_atom_site_label_3
_geom_angle
_geom_angle_site_symmetry_1
_geom_angle_site_symmetry_3
_geom_angle_publ_flag
O1 Ga1 C2 105.00(15) 2_656 . ?
O1 Ga1 C1 108.76(15) 2_656 . ?
C2 Ga1 C1 124.13(17) . . ?
O1 Ga1 N1 93.32(10) 2_656 . ?
C2 Ga1 N1 109.98(14) . . ?
C1 Ga1 N1 111.01(15) . . ?
N1 O1 Ga1 120.50(19) . 2_656 ?
O1 N1 C4 107.2(2) . . ?
O1 N1 C3 106.4(2) . . ?
C4 N1 C3 110.8(3) . . ?
O1 N1 Ga1 100.04(17) . . ?
C4 N1 Ga1 111.6(2) . . ?
C3 N1 Ga1 119.5(2) . . ?
Ga1 C1 H1A 109.5 . . ?
Ga1 C1 H1B 109.5 . . ?
H1A C1 H1B 109.5 . . ?
Ga1 C1 H1C 109.5 . . ?
H1A C1 H1C 109.5 . . ?
H1B C1 H1C 109.5 . . ?
Ga1 C2 H2A 109.5 . . ?
Ga1 C2 H2B 109.5 . . ?
H2A C2 H2B 109.5 . . ?
Ga1 C2 H2C 109.5 . . ?
H2A C2 H2C 109.5 . . ?
H2B C2 H2C 109.5 . . ?
C33 C3 C32 110.1(4) . . ?
C33 C3 C31 110.6(3) . . ?
C32 C3 C31 108.7(3) . . ?
C33 C3 N1 110.8(3) . . ?
C32 C3 N1 107.7(3) . . ?
C31 C3 N1 108.9(3) . . ?
N1 C4 C4 114.1(2) . 2_656 ?
N1 C4 H4A 108.7 . . ?
C4 C4 H4A 108.7 2_656 . ?
N1 C4 H4B 108.7 . . ?
C4 C4 H4B 108.7 2_656 . ?
H4A C4 H4B 107.6 . . ?
C3 C31 H31A 109.5 . . ?
C3 C31 H31B 109.5 . . ?
H31A C31 H31B 109.5 . . ?
C3 C31 H31C 109.5 . . ?
H31A C31 H31C 109.5 . . ?
H31B C31 H31C 109.5 . . ?
C3 C32 H32A 109.5 . . ?
C3 C32 H32B 109.5 . . ?
H32A C32 H32B 109.5 . . ?
C3 C32 H32C 109.5 . . ?
H32A C32 H32C 109.5 . . ?
H32B C32 H32C 109.5 . . ?
C3 C33 H33A 109.5 . . ?
C3 C33 H33B 109.5 . . ?
H33A C33 H33B 109.5 . . ?
C3 C33 H33C 109.5 . . ?
H33A C33 H33C 109.5 . . ?
H33B C33 H33C 109.5 . . ?

loop_
_geom_bond_atom_site_label_1
_geom_bond_atom_site_label_2
_geom_bond_distance
_geom_bond_site_symmetry_2
_geom_bond_publ_flag
Ga1 O1 1.900(3) 2_656 ?
Ga1 C2 1.970(3) . ?
Ga1 C1 1.973(4) . ?
Ga1 N1 2.088(3) . ?
O1 N1 1.440(3) . ?
O1 Ga1 1.900(3) 2_656 ?
N1 C4 1.493(4) . ?
N1 C3 1.533(4) . ?
C1 H1A 0.9800 . ?
C1 H1B 0.9800 . ?
C1 H1C 0.9800 . ?
C2 H2A 0.9800 . ?
C2 H2B 0.9800 . ?
C2 H2C 0.9800 . ?
C3 C33 1.522(6) . ?
C3 C32 1.524(6) . ?
C3 C31 1.531(5) . ?
C4 C4 1.529(7) 2_656 ?
C4 H4A 0.9900 . ?
C4 H4B 0.9900 . ?
C31 H31A 0.9800 . ?
C31 H31B 0.9800 . ?
C31 H31C 0.9800 . ?
C32 H32A 0.9800 . ?
C32 H32B 0.9800 . ?
C32 H32C 0.9800 . ?
C33 H33A 0.9800 . ?
C33 H33B 0.9800 . ?
C33 H33C 0.9800 . ?

loop_
_geom_torsion_atom_site_label_1
_geom_torsion_atom_site_label_2
_geom_torsion_atom_site_label_3
_geom_torsion_atom_site_label_4
_geom_torsion
_geom_torsion_site_symmetry_1
_geom_torsion_site_symmetry_2
_geom_torsion_site_symmetry_3
_geom_torsion_site_symmetry_4
_geom_torsion_publ_flag
Ga1 O1 N1 C4 39.2(3) 2_656 . . . ?
Ga1 O1 N1 C3 157.7(2) 2_656 . . . ?
Ga1 O1 N1 Ga1 -77.31(19) 2_656 . . . ?
O1 Ga1 N1 O1 61.83(17) 2_656 . . . ?
C2 Ga1 N1 O1 -45.4(2) . . . . ?
C1 Ga1 N1 O1 173.4(2) . . . . ?
O1 Ga1 N1 C4 -51.4(2) 2_656 . . . ?
C2 Ga1 N1 C4 -158.6(2) . . . . ?
C1 Ga1 N1 C4 60.2(3) . . . . ?
O1 Ga1 N1 C3 177.3(2) 2_656 . . . ?
C2 Ga1 N1 C3 70.0(3) . . . . ?
C1 Ga1 N1 C3 -71.2(3) . . . . ?
O1 N1 C3 C33 -62.3(4) . . . . ?
C4 N1 C3 C33 53.9(4) . . . . ?
Ga1 N1 C3 C33 -174.4(3) . . . . ?
O1 N1 C3 C32 58.1(4) . . . . ?
C4 N1 C3 C32 174.4(3) . . . . ?
Ga1 N1 C3 C32 -53.9(4) . . . . ?
O1 N1 C3 C31 175.9(3) . . . . ?
C4 N1 C3 C31 -67.9(4) . . . . ?
Ga1 N1 C3 C31 63.9(3) . . . . ?
O1 N1 C4 C4 -82.0(4) . . . 2_656 ?
C3 N1 C4 C4 162.3(3) . . . 2_656 ?
Ga1 N1 C4 C4 26.6(4) . . . 2_656 ?
